data_7124539
loop_
_publ_author_name
'Rodriguez, Jessica'
'Adet, Nicolas'
'Saffon-Merceron, Nathalie'
'Bourissou, Didier'

_publ_section_title
;
 Au(i)/Au(iii)-Catalyzed C-N coupling.
;
_journal_issue 1
_journal_name_full 'Chemical communications (Cambridge, England)'
_journal_page_first 94
_journal_page_last 97
_journal_paper_doi 10.1039/c9cc07666b
_journal_volume 56
_journal_year 2019
_chemical_formula_sum 'C37 H48 Au F6 Li2 N2 O8 P S3'
_chemical_formula_weight 1100.77
_space_group_crystal_system triclinic
_space_group_IT_number 2
_space_group_name_Hall '-P 1'
_space_group_name_H-M_alt 'P -1'
_atom_sites_solution_hydrogens mixed
_audit_creation_method SHELXL-2018/3
_audit_update_record
;
2019-09-27 deposited with the CCDC.	2019-11-18 downloaded from the CCDC.
;
_cell_angle_alpha 102.378(3)
_cell_angle_beta 104.982(3)
_cell_angle_gamma 109.989(3)
_cell_formula_units_Z 2
_cell_length_a 9.8911(12)
_cell_length_b 14.4529(19)
_cell_length_c 17.441(2)
_cell_measurement_reflns_used 7724
_cell_measurement_temperature 193(2)
_cell_measurement_theta_max 23.65
_cell_measurement_theta_min 3.01
_cell_volume 2133.9(5)
_computing_cell_refinement 'Bruker SAINT'
_computing_data_collection 'Bruker APEX2'
_computing_data_reduction 'Bruker SAINT'
_computing_molecular_graphics 'Bruker SHELXTL'
_computing_publication_material 'Bruker SHELXTL'
_computing_structure_refinement 'SHELXL-2018/3 (Sheldrick, 2018)'
_computing_structure_solution 'SHELXT (Sheldrick 2015)'
_diffrn_ambient_temperature 193(2)
_diffrn_measured_fraction_theta_full 0.995
_diffrn_measured_fraction_theta_max 0.957
_diffrn_measurement_device_type 'Bruker kappa APEX-II CCD Quazar'
_diffrn_measurement_method 'phi and omega scans'
_diffrn_radiation_type MoK\a
_diffrn_radiation_wavelength 0.71073
_diffrn_reflns_av_R_equivalents 0.0770
_diffrn_reflns_av_unetI/netI 0.0992
_diffrn_reflns_Laue_measured_fraction_full 0.995
_diffrn_reflns_Laue_measured_fraction_max 0.957
_diffrn_reflns_limit_h_max 13
_diffrn_reflns_limit_h_min -12
_diffrn_reflns_limit_k_max 18
_diffrn_reflns_limit_k_min -19
_diffrn_reflns_limit_l_max 22
_diffrn_reflns_limit_l_min -22
_diffrn_reflns_number 41545
_diffrn_reflns_point_group_measured_fraction_full 0.995
_diffrn_reflns_point_group_measured_fraction_max 0.957
_diffrn_reflns_theta_full 25.242
_diffrn_reflns_theta_max 27.874
_diffrn_reflns_theta_min 3.440
_diffrn_source 'Incoatec microfocus sealed tube'
_exptl_absorpt_coefficient_mu 3.709
_exptl_absorpt_correction_T_max 0.7452
_exptl_absorpt_correction_T_min 0.6072
_exptl_absorpt_correction_type multi-scan
_exptl_absorpt_process_details 'SADABS (Bruker-AXS)'
_exptl_crystal_density_diffrn 1.713
_exptl_crystal_description needle
_exptl_crystal_F_000 1100
_exptl_crystal_size_max 0.200
_exptl_crystal_size_mid 0.080
_exptl_crystal_size_min 0.020
_refine_diff_density_max 1.360
_refine_diff_density_min -1.980
_refine_diff_density_rms 0.168
_refine_ls_extinction_method none
_refine_ls_goodness_of_fit_ref 1.027
_refine_ls_hydrogen_treatment mixed
_refine_ls_matrix_type full
_refine_ls_number_parameters 548
_refine_ls_number_reflns 9710
_refine_ls_number_restraints 1
_refine_ls_restrained_S_all 1.027
_refine_ls_R_factor_all 0.0905
_refine_ls_R_factor_gt 0.0482
_refine_ls_shift/su_max 0.001
_refine_ls_shift/su_mean 0.000
_refine_ls_structure_factor_coef Fsqd
_refine_ls_weighting_details 'w=1/[\s^2^(Fo^2^)+(0.0384P)^2^+2.8301P] where P=(Fo^2^+2Fc^2^)/3'
_refine_ls_weighting_scheme calc
_refine_ls_wR_factor_gt 0.0869
_refine_ls_wR_factor_ref 0.0998
_reflns_Friedel_coverage 0.000
_reflns_number_gt 6976
_reflns_number_total 9710
_reflns_threshold_expression 'I > 2\s(I)'
_cod_data_source_file c9cc07666b2.cif
_cod_data_source_block A2LiOTf
_cod_depositor_comments 'Adding full bibliography for 7124538--7124539.cif.'
_cod_database_code 7124539
_shelx_shelxl_version_number 2018/3
_shelx_space_group_comment
; 
The symmetry employed for this shelxl refinement is uniquely defined 
by the following loop, which should always be used as a source of 
symmetry information in preference to the above space-group names. 
They are only intended as comments. 
;
_shelx_estimated_absorpt_t_min 0.524
_shelx_estimated_absorpt_t_max 0.930

loop_
_space_group_symop_operation_xyz
'x, y, z'
'-x, -y, -z'

loop_
_atom_site_label
_atom_site_type_symbol
_atom_site_fract_x
_atom_site_fract_y
_atom_site_fract_z
_atom_site_U_iso_or_equiv
_atom_site_adp_type
_atom_site_occupancy
_atom_site_site_symmetry_order
_atom_site_calc_flag
_atom_site_refinement_flags_posn
_atom_site_refinement_flags_adp
Au1 Au 0.79670(3) 0.80355(2) 0.27815(2) 0.02280(8) Uani 1 1 d . .
P1 P 0.74132(17) 0.83496(12) 0.15579(9) 0.0201(3) Uani 1 1 d . .
S1 S 0.77531(17) 0.76445(12) 0.45280(9) 0.0254(3) Uani 1 1 d . .
S2 S 0.10041(18) 0.55884(13) 0.40259(10) 0.0309(4) Uani 1 1 d . .
S3 S 0.50723(17) 0.42091(12) 0.39118(9) 0.0263(3) Uani 1 1 d . .
F1 F -0.0065(6) 0.6045(4) 0.2693(3) 0.0748(15) Uani 1 1 d . .
F2 F 0.0390(5) 0.4691(4) 0.2429(3) 0.0662(13) Uani 1 1 d . .
F3 F -0.1586(5) 0.4599(4) 0.2738(3) 0.0672(13) Uani 1 1 d . .
F4 F 0.2885(5) 0.2570(3) 0.2697(3) 0.0678(14) Uani 1 1 d . .
F5 F 0.4730(6) 0.3395(3) 0.2344(3) 0.0707(14) Uani 1 1 d . .
F6 F 0.4995(7) 0.2450(4) 0.3106(3) 0.0792(16) Uani 1 1 d . .
O1 O 0.6150(4) 0.6979(3) 0.4038(2) 0.0277(10) Uani 1 1 d . .
O2 O 0.8499(5) 0.7279(3) 0.5152(2) 0.0339(10) Uani 1 1 d . .
O3 O 0.2524(5) 0.6234(3) 0.4089(3) 0.0345(11) Uani 1 1 d . .
O4 O 0.0798(5) 0.4600(3) 0.4150(3) 0.0428(12) Uani 1 1 d . .
O5 O 0.0304(5) 0.6140(4) 0.4444(3) 0.0411(12) Uani 1 1 d . .
O6 O 0.4145(5) 0.4746(3) 0.3660(3) 0.0381(11) Uani 1 1 d . .
O7 O 0.4721(5) 0.3717(3) 0.4509(3) 0.0374(11) Uani 1 1 d . .
O8 O 0.6676(5) 0.4757(4) 0.4076(3) 0.0416(12) Uani 1 1 d . .
N1 N 0.8646(6) 0.7841(4) 0.3920(3) 0.0284(12) Uani 1 1 d D .
H1 H 0.956(2) 0.794(4) 0.416(3) 0.027(18) Uiso 1 1 d D .
N2 N 0.5035(6) 0.6411(4) 0.1756(3) 0.0299(12) Uani 1 1 d . .
Li1 Li 0.4479(12) 0.6116(8) 0.4324(6) 0.026(2) Uani 1 1 d . .
Li2 Li 0.1343(13) 0.4089(9) 0.5074(7) 0.036(3) Uani 1 1 d . .
C1 C 0.5516(6) 0.7392(4) 0.0783(3) 0.0216(13) Uani 1 1 d . .
C2 C 0.4583(7) 0.6540(5) 0.0946(4) 0.0254(13) Uani 1 1 d . .
C3 C 0.3232(7) 0.5806(5) 0.0317(4) 0.0344(16) Uani 1 1 d . .
H3 H 0.262365 0.521729 0.042610 0.041 Uiso 1 1 calc R U
C4 C 0.2730(7) 0.5892(5) -0.0462(4) 0.0351(16) Uani 1 1 d . .
H4 H 0.178673 0.537459 -0.088315 0.042 Uiso 1 1 calc R U
C5 C 0.3612(7) 0.6739(5) -0.0625(4) 0.0315(15) Uani 1 1 d . .
H5 H 0.327387 0.681548 -0.116056 0.038 Uiso 1 1 calc R U
C6 C 0.4978(7) 0.7474(5) -0.0017(4) 0.0275(14) Uani 1 1 d . .
H6 H 0.557786 0.805394 -0.013849 0.033 Uiso 1 1 calc R U
C7 C 0.5320(10) 0.5505(6) 0.1736(5) 0.060(2) Uani 1 1 d . .
H7A H 0.436254 0.487803 0.139877 0.090 Uiso 1 1 calc R U
H7B H 0.568862 0.549402 0.231135 0.090 Uiso 1 1 calc R U
H7C H 0.610344 0.551974 0.148575 0.090 Uiso 1 1 calc R U
C8 C 0.3896(8) 0.6423(8) 0.2154(4) 0.068(3) Uani 1 1 d . .
H8A H 0.369005 0.703808 0.214767 0.103 Uiso 1 1 calc R U
H8B H 0.430362 0.644795 0.273744 0.103 Uiso 1 1 calc R U
H8C H 0.293665 0.578898 0.184295 0.103 Uiso 1 1 calc R U
C9 C 0.8828(6) 0.8211(4) 0.1051(3) 0.0224(13) Uani 1 1 d . .
C10 C 1.0477(7) 0.8893(5) 0.1698(4) 0.0338(16) Uani 1 1 d . .
H10A H 1.067602 0.963911 0.182874 0.041 Uiso 1 1 calc R U
H10B H 1.057832 0.872589 0.222566 0.041 Uiso 1 1 calc R U
C11 C 1.1662(7) 0.8699(5) 0.1349(4) 0.0403(18) Uani 1 1 d . .
H11 H 1.272036 0.914399 0.178020 0.048 Uiso 1 1 calc R U
C12 C 1.1535(9) 0.9004(6) 0.0571(5) 0.052(2) Uani 1 1 d . .
H12A H 1.233191 0.892059 0.035288 0.062 Uiso 1 1 calc R U
H12B H 1.170573 0.974580 0.070723 0.062 Uiso 1 1 calc R U
C13 C 0.9937(9) 0.8313(7) -0.0093(5) 0.052(2) Uani 1 1 d . .
H13 H 0.985698 0.850158 -0.061694 0.062 Uiso 1 1 calc R U
C14 C 0.9667(8) 0.7176(6) -0.0290(4) 0.0452(19) Uani 1 1 d . .
H14A H 0.862733 0.672667 -0.072234 0.054 Uiso 1 1 calc R U
H14B H 1.043904 0.706090 -0.051546 0.054 Uiso 1 1 calc R U
C15 C 0.9798(7) 0.6895(5) 0.0500(4) 0.0346(16) Uani 1 1 d . .
H15 H 0.962504 0.614614 0.036947 0.042 Uiso 1 1 calc R U
C16 C 0.8592(7) 0.7059(5) 0.0847(4) 0.0352(16) Uani 1 1 d . .
H16A H 0.868316 0.686733 0.136437 0.042 Uiso 1 1 calc R U
H16B H 0.754445 0.659994 0.042722 0.042 Uiso 1 1 calc R U
C17 C 0.8726(9) 0.8499(6) 0.0252(4) 0.048(2) Uani 1 1 d . .
H17A H 0.890966 0.924244 0.037733 0.058 Uiso 1 1 calc R U
H17B H 0.767889 0.806938 -0.017891 0.058 Uiso 1 1 calc R U
C18 C 1.1393(7) 0.7578(5) 0.1152(4) 0.0394(17) Uani 1 1 d . .
H18A H 1.149140 0.738874 0.167043 0.047 Uiso 1 1 calc R U
H18B H 1.217725 0.746648 0.093594 0.047 Uiso 1 1 calc R U
C19 C 0.7367(6) 0.9663(4) 0.1777(3) 0.0184(12) Uani 1 1 d . .
C20 C 0.6084(7) 0.9595(5) 0.2141(4) 0.0319(15) Uani 1 1 d . .
H20A H 0.507072 0.908965 0.170763 0.038 Uiso 1 1 calc R U
H20B H 0.626299 0.934261 0.262669 0.038 Uiso 1 1 calc R U
C21 C 0.6068(8) 1.0669(5) 0.2424(4) 0.0386(17) Uani 1 1 d . .
H21 H 0.522244 1.060901 0.265122 0.046 Uiso 1 1 calc R U
C22 C 0.7591(9) 1.1437(5) 0.3104(4) 0.0434(19) Uani 1 1 d . .
H22A H 0.778800 1.118468 0.358850 0.052 Uiso 1 1 calc R U
H22B H 0.756299 1.212291 0.330258 0.052 Uiso 1 1 calc R U
C23 C 0.8881(8) 1.1550(5) 0.2745(5) 0.0453(19) Uani 1 1 d . .
H23 H 0.989348 1.206761 0.318877 0.054 Uiso 1 1 calc R U
C24 C 0.8573(8) 1.1918(5) 0.1997(5) 0.0453(19) Uani 1 1 d . .
H24A H 0.940475 1.198615 0.176745 0.054 Uiso 1 1 calc R U
H24B H 0.855957 1.261186 0.217571 0.054 Uiso 1 1 calc R U
C25 C 0.7020(9) 1.1136(5) 0.1319(4) 0.0431(19) Uani 1 1 d . .
H25 H 0.681749 1.137932 0.082296 0.052 Uiso 1 1 calc R U
C26 C 0.7063(9) 1.0070(5) 0.1047(4) 0.0373(17) Uani 1 1 d . .
H26A H 0.606419 0.956463 0.060111 0.045 Uiso 1 1 calc R U
H26B H 0.788145 1.012988 0.080783 0.045 Uiso 1 1 calc R U
C27 C 0.8935(7) 1.0486(5) 0.2467(4) 0.0363(16) Uani 1 1 d . .
H27A H 0.915914 1.024881 0.295810 0.044 Uiso 1 1 calc R U
H27B H 0.977388 1.055319 0.224186 0.044 Uiso 1 1 calc R U
C28 C 0.5771(8) 1.1046(6) 0.1671(4) 0.0431(18) Uani 1 1 d . .
H28A H 0.475973 1.054747 0.123231 0.052 Uiso 1 1 calc R U
H28B H 0.573983 1.173470 0.184785 0.052 Uiso 1 1 calc R U
C29 C 0.7693(6) 0.8799(5) 0.5079(4) 0.0267(14) Uani 1 1 d . .
C30 C 0.7292(8) 0.8818(5) 0.5783(4) 0.0393(17) Uani 1 1 d . .
H30 H 0.721782 0.827347 0.601613 0.047 Uiso 1 1 calc R U
C31 C 0.7001(8) 0.9646(5) 0.6143(4) 0.0439(19) Uani 1 1 d . .
H31 H 0.674028 0.966232 0.663170 0.053 Uiso 1 1 calc R U
C32 C 0.7072(8) 1.0456(5) 0.5821(4) 0.0382(16) Uani 1 1 d . .
C33 C 0.7506(8) 1.0426(5) 0.5128(4) 0.0392(17) Uani 1 1 d . .
H33 H 0.759161 1.097477 0.489975 0.047 Uiso 1 1 calc R U
C34 C 0.7821(8) 0.9610(5) 0.4756(4) 0.0378(17) Uani 1 1 d . .
H34 H 0.812346 0.960812 0.428096 0.045 Uiso 1 1 calc R U
C35 C 0.6722(10) 1.1327(6) 0.6219(5) 0.058(2) Uani 1 1 d . .
H35A H 0.769017 1.193955 0.657172 0.087 Uiso 1 1 calc R U
H35B H 0.612500 1.110798 0.656820 0.087 Uiso 1 1 calc R U
H35C H 0.612333 1.150579 0.577955 0.087 Uiso 1 1 calc R U
C36 C -0.0136(9) 0.5205(6) 0.2918(4) 0.0459(19) Uani 1 1 d . .
C37 C 0.4391(9) 0.3112(6) 0.2966(4) 0.0440(18) Uani 1 1 d . .

loop_
_atom_site_aniso_label
_atom_site_aniso_U_11
_atom_site_aniso_U_22
_atom_site_aniso_U_33
_atom_site_aniso_U_23
_atom_site_aniso_U_13
_atom_site_aniso_U_12
Au1 0.01826(12) 0.03548(15) 0.01953(12) 0.01330(10) 0.00962(9) 0.01229(10)
P1 0.0177(8) 0.0256(9) 0.0176(7) 0.0096(6) 0.0075(6) 0.0077(7)
S1 0.0231(8) 0.0381(9) 0.0192(7) 0.0145(7) 0.0092(6) 0.0136(7)
S2 0.0255(9) 0.0433(10) 0.0299(8) 0.0178(8) 0.0120(7) 0.0163(8)
S3 0.0249(8) 0.0295(9) 0.0260(8) 0.0091(7) 0.0121(7) 0.0111(7)
F1 0.095(4) 0.067(3) 0.046(3) 0.034(2) -0.003(3) 0.029(3)
F2 0.075(3) 0.076(3) 0.047(3) 0.014(2) 0.030(3) 0.030(3)
F3 0.042(3) 0.084(4) 0.046(3) 0.013(2) 0.002(2) 0.009(3)
F4 0.062(3) 0.054(3) 0.050(3) -0.006(2) 0.016(2) -0.002(2)
F5 0.111(4) 0.064(3) 0.042(2) 0.015(2) 0.049(3) 0.028(3)
F6 0.125(5) 0.067(3) 0.085(4) 0.025(3) 0.059(3) 0.070(3)
O1 0.025(2) 0.031(2) 0.024(2) 0.0106(18) 0.0092(18) 0.0074(19)
O2 0.039(3) 0.054(3) 0.024(2) 0.024(2) 0.016(2) 0.028(2)
O3 0.020(2) 0.043(3) 0.047(3) 0.020(2) 0.018(2) 0.014(2)
O4 0.049(3) 0.043(3) 0.050(3) 0.030(2) 0.020(2) 0.024(2)
O5 0.029(3) 0.049(3) 0.046(3) 0.008(2) 0.019(2) 0.020(2)
O6 0.041(3) 0.036(3) 0.041(3) 0.012(2) 0.012(2) 0.024(2)
O7 0.042(3) 0.036(3) 0.033(2) 0.015(2) 0.017(2) 0.011(2)
O8 0.024(3) 0.049(3) 0.051(3) 0.020(2) 0.015(2) 0.011(2)
N1 0.017(3) 0.051(4) 0.025(3) 0.020(3) 0.008(2) 0.018(3)
N2 0.028(3) 0.034(3) 0.031(3) 0.021(2) 0.012(2) 0.009(2)
Li1 0.032(6) 0.028(6) 0.030(5) 0.015(5) 0.020(5) 0.015(5)
Li2 0.040(7) 0.039(7) 0.035(6) 0.019(5) 0.019(5) 0.017(5)
C1 0.017(3) 0.027(3) 0.023(3) 0.007(3) 0.008(2) 0.011(3)
C2 0.025(3) 0.027(4) 0.027(3) 0.010(3) 0.010(3) 0.014(3)
C3 0.033(4) 0.029(4) 0.032(4) 0.008(3) 0.009(3) 0.006(3)
C4 0.031(4) 0.030(4) 0.023(3) 0.001(3) -0.002(3) 0.003(3)
C5 0.033(4) 0.033(4) 0.023(3) 0.008(3) 0.004(3) 0.013(3)
C6 0.030(4) 0.028(4) 0.027(3) 0.015(3) 0.010(3) 0.012(3)
C7 0.057(6) 0.056(5) 0.073(6) 0.043(5) 0.017(5) 0.024(4)
C8 0.036(5) 0.143(9) 0.037(4) 0.049(5) 0.018(4) 0.035(5)
C9 0.021(3) 0.027(3) 0.017(3) 0.006(2) 0.009(2) 0.006(3)
C10 0.020(3) 0.037(4) 0.036(4) -0.001(3) 0.016(3) 0.007(3)
C11 0.023(4) 0.047(5) 0.040(4) -0.004(3) 0.018(3) 0.009(3)
C12 0.052(5) 0.042(5) 0.093(6) 0.032(4) 0.057(5) 0.027(4)
C13 0.067(6) 0.096(7) 0.047(4) 0.049(5) 0.048(4) 0.060(5)
C14 0.033(4) 0.064(5) 0.032(4) -0.004(4) 0.013(3) 0.025(4)
C15 0.036(4) 0.025(4) 0.047(4) 0.006(3) 0.026(3) 0.012(3)
C16 0.030(4) 0.032(4) 0.045(4) 0.012(3) 0.019(3) 0.012(3)
C17 0.057(5) 0.086(6) 0.050(4) 0.046(4) 0.043(4) 0.054(5)
C18 0.031(4) 0.057(5) 0.044(4) 0.023(4) 0.020(3) 0.025(4)
C19 0.015(3) 0.026(3) 0.019(3) 0.008(2) 0.009(2) 0.011(2)
C20 0.031(4) 0.028(4) 0.045(4) 0.013(3) 0.025(3) 0.014(3)
C21 0.042(4) 0.037(4) 0.061(5) 0.022(4) 0.040(4) 0.025(3)
C22 0.075(6) 0.038(4) 0.025(3) 0.008(3) 0.018(4) 0.035(4)
C23 0.031(4) 0.030(4) 0.050(4) -0.008(3) -0.003(3) 0.010(3)
C24 0.056(5) 0.025(4) 0.077(5) 0.023(4) 0.047(5) 0.022(4)
C25 0.082(6) 0.030(4) 0.034(4) 0.018(3) 0.030(4) 0.033(4)
C26 0.061(5) 0.038(4) 0.028(3) 0.018(3) 0.020(3) 0.032(4)
C27 0.030(4) 0.029(4) 0.043(4) 0.004(3) 0.004(3) 0.015(3)
C28 0.037(4) 0.039(4) 0.046(4) 0.006(3) 0.004(3) 0.020(3)
C29 0.018(3) 0.034(4) 0.023(3) 0.010(3) 0.005(3) 0.007(3)
C30 0.060(5) 0.035(4) 0.029(3) 0.013(3) 0.023(3) 0.019(4)
C31 0.051(5) 0.043(5) 0.032(4) 0.007(3) 0.024(4) 0.011(4)
C32 0.040(4) 0.032(4) 0.029(3) 0.001(3) 0.004(3) 0.011(3)
C33 0.039(4) 0.039(4) 0.038(4) 0.017(3) 0.010(3) 0.015(3)
C34 0.038(4) 0.045(4) 0.030(3) 0.014(3) 0.014(3) 0.013(3)
C35 0.072(6) 0.047(5) 0.051(5) 0.004(4) 0.021(4) 0.029(4)
C36 0.045(5) 0.058(5) 0.038(4) 0.022(4) 0.020(4) 0.019(4)
C37 0.062(5) 0.041(5) 0.036(4) 0.012(3) 0.028(4) 0.024(4)

loop_
_atom_type_symbol
_atom_type_description
_atom_type_scat_dispersion_real
_atom_type_scat_dispersion_imag
_atom_type_scat_source
C C 0.0033 0.0016 'International Tables Vol C Tables 4.2.6.8 and 6.1.1.4'
H H 0.0000 0.0000 'International Tables Vol C Tables 4.2.6.8 and 6.1.1.4'
N N 0.0061 0.0033 'International Tables Vol C Tables 4.2.6.8 and 6.1.1.4'
O O 0.0106 0.0060 'International Tables Vol C Tables 4.2.6.8 and 6.1.1.4'
P P 0.1023 0.0942 'International Tables Vol C Tables 4.2.6.8 and 6.1.1.4'
S S 0.1246 0.1234 'International Tables Vol C Tables 4.2.6.8 and 6.1.1.4'
Au Au -2.0133 8.8022 'International Tables Vol C Tables 4.2.6.8 and 6.1.1.4'
Li Li -0.0003 0.0001 'International Tables Vol C Tables 4.2.6.8 and 6.1.1.4'
F F 0.0171 0.0103 'International Tables Vol C Tables 4.2.6.8 and 6.1.1.4'

loop_
_geom_angle_atom_site_label_1
_geom_angle_atom_site_label_2
_geom_angle_atom_site_label_3
_geom_angle
_geom_angle_site_symmetry_1
_geom_angle_site_symmetry_3
N1 Au1 P1 175.37(15) . .
C1 P1 C19 107.4(3) . .
C1 P1 C9 104.8(2) . .
C19 P1 C9 114.6(2) . .
C1 P1 Au1 112.62(18) . .
C19 P1 Au1 107.92(17) . .
C9 P1 Au1 109.59(19) . .
O1 S1 O2 115.5(3) . .
O1 S1 N1 108.9(3) . .
O2 S1 N1 110.7(3) . .
O1 S1 C29 102.8(3) . .
O2 S1 C29 107.2(3) . .
N1 S1 C29 111.5(3) . .
O5 S2 O3 114.1(3) . .
O5 S2 O4 114.6(3) . .
O3 S2 O4 115.9(3) . .
O5 S2 C36 103.6(3) . .
O3 S2 C36 103.3(3) . .
O4 S2 C36 103.0(3) . .
O8 S3 O7 115.3(3) . .
O8 S3 O6 114.9(3) . .
O7 S3 O6 114.6(3) . .
O8 S3 C37 104.7(3) . .
O7 S3 C37 102.8(3) . .
O6 S3 C37 102.2(3) . .
S1 O1 Li1 132.1(4) . .
S1 O2 Li2 126.0(4) . 2_666
S2 O3 Li1 135.0(4) . .
S2 O4 Li2 138.2(4) . .
S2 O5 Li2 141.3(4) . 2_566
S3 O6 Li1 124.3(4) . .
S3 O7 Li1 140.9(4) . 2_666
S3 O8 Li2 143.9(4) . 2_666
S1 N1 Au1 129.7(3) . .
S1 N1 H1 109(4) . .
Au1 N1 H1 121(4) . .
C7 N2 C2 114.0(5) . .
C7 N2 C8 110.4(6) . .
C2 N2 C8 110.9(5) . .
O7 Li1 O6 108.9(5) 2_666 .
O7 Li1 O3 108.2(5) 2_666 .
O6 Li1 O3 109.6(5) . .
O7 Li1 O1 108.2(5) 2_666 .
O6 Li1 O1 99.5(4) . .
O3 Li1 O1 121.7(5) . .
O4 Li2 O5 107.9(6) . 2_566
O4 Li2 O2 119.7(6) . 2_666
O5 Li2 O2 102.9(5) 2_566 2_666
O4 Li2 O8 105.4(5) . 2_666
O5 Li2 O8 109.8(5) 2_566 2_666
O2 Li2 O8 110.9(6) 2_666 2_666
C2 C1 C6 117.5(5) . .
C2 C1 P1 122.2(4) . .
C6 C1 P1 120.3(4) . .
C3 C2 C1 119.3(5) . .
C3 C2 N2 119.8(5) . .
C1 C2 N2 120.9(5) . .
C4 C3 C2 122.5(6) . .
C4 C3 H3 118.7 . .
C2 C3 H3 118.7 . .
C3 C4 C5 118.9(6) . .
C3 C4 H4 120.5 . .
C5 C4 H4 120.5 . .
C6 C5 C4 119.9(6) . .
C6 C5 H5 120.0 . .
C4 C5 H5 120.0 . .
C5 C6 C1 121.8(5) . .
C5 C6 H6 119.1 . .
C1 C6 H6 119.1 . .
N2 C7 H7A 109.5 . .
N2 C7 H7B 109.5 . .
H7A C7 H7B 109.5 . .
N2 C7 H7C 109.5 . .
H7A C7 H7C 109.5 . .
H7B C7 H7C 109.5 . .
N2 C8 H8A 109.5 . .
N2 C8 H8B 109.5 . .
H8A C8 H8B 109.5 . .
N2 C8 H8C 109.5 . .
H8A C8 H8C 109.5 . .
H8B C8 H8C 109.5 . .
C17 C9 C10 107.7(5) . .
C17 C9 C16 108.8(5) . .
C10 C9 C16 107.6(5) . .
C17 C9 P1 116.9(4) . .
C10 C9 P1 108.7(4) . .
C16 C9 P1 106.9(4) . .
C11 C10 C9 110.4(5) . .
C11 C10 H10A 109.6 . .
C9 C10 H10A 109.6 . .
C11 C10 H10B 109.6 . .
C9 C10 H10B 109.6 . .
H10A C10 H10B 108.1 . .
C18 C11 C12 110.5(5) . .
C18 C11 C10 110.6(5) . .
C12 C11 C10 108.6(6) . .
C18 C11 H11 109.0 . .
C12 C11 H11 109.0 . .
C10 C11 H11 109.0 . .
C11 C12 C13 109.2(5) . .
C11 C12 H12A 109.8 . .
C13 C12 H12A 109.8 . .
C11 C12 H12B 109.8 . .
C13 C12 H12B 109.8 . .
H12A C12 H12B 108.3 . .
C14 C13 C12 109.8(6) . .
C14 C13 C17 110.2(6) . .
C12 C13 C17 108.5(6) . .
C14 C13 H13 109.4 . .
C12 C13 H13 109.4 . .
C17 C13 H13 109.4 . .
C15 C14 C13 109.4(5) . .
C15 C14 H14A 109.8 . .
C13 C14 H14A 109.8 . .
C15 C14 H14B 109.8 . .
C13 C14 H14B 109.8 . .
H14A C14 H14B 108.2 . .
C14 C15 C18 109.4(5) . .
C14 C15 C16 110.1(6) . .
C18 C15 C16 109.3(5) . .
C14 C15 H15 109.3 . .
C18 C15 H15 109.3 . .
C16 C15 H15 109.3 . .
C15 C16 C9 110.5(5) . .
C15 C16 H16A 109.6 . .
C9 C16 H16A 109.6 . .
C15 C16 H16B 109.6 . .
C9 C16 H16B 109.6 . .
H16A C16 H16B 108.1 . .
C9 C17 C13 110.1(5) . .
C9 C17 H17A 109.6 . .
C13 C17 H17A 109.6 . .
C9 C17 H17B 109.6 . .
C13 C17 H17B 109.6 . .
H17A C17 H17B 108.1 . .
C11 C18 C15 109.7(6) . .
C11 C18 H18A 109.7 . .
C15 C18 H18A 109.7 . .
C11 C18 H18B 109.7 . .
C15 C18 H18B 109.7 . .
H18A C18 H18B 108.2 . .
C26 C19 C20 107.8(5) . .
C26 C19 C27 107.5(5) . .
C20 C19 C27 108.2(5) . .
C26 C19 P1 118.0(4) . .
C20 C19 P1 106.4(4) . .
C27 C19 P1 108.6(4) . .
C21 C20 C19 110.2(5) . .
C21 C20 H20A 109.6 . .
C19 C20 H20A 109.6 . .
C21 C20 H20B 109.6 . .
C19 C20 H20B 109.6 . .
H20A C20 H20B 108.1 . .
C22 C21 C28 110.1(5) . .
C22 C21 C20 110.0(6) . .
C28 C21 C20 109.3(5) . .
C22 C21 H21 109.1 . .
C28 C21 H21 109.1 . .
C20 C21 H21 109.1 . .
C21 C22 C23 108.9(5) . .
C21 C22 H22A 109.9 . .
C23 C22 H22A 109.9 . .
C21 C22 H22B 109.9 . .
C23 C22 H22B 109.9 . .
H22A C22 H22B 108.3 . .
C24 C23 C27 109.4(6) . .
C24 C23 C22 110.1(6) . .
C27 C23 C22 109.0(6) . .
C24 C23 H23 109.5 . .
C27 C23 H23 109.5 . .
C22 C23 H23 109.5 . .
C23 C24 C25 109.8(5) . .
C23 C24 H24A 109.7 . .
C25 C24 H24A 109.7 . .
C23 C24 H24B 109.7 . .
C25 C24 H24B 109.7 . .
H24A C24 H24B 108.2 . .
C28 C25 C24 109.2(5) . .
C28 C25 C26 109.4(6) . .
C24 C25 C26 109.0(6) . .
C28 C25 H25 109.7 . .
C24 C25 H25 109.7 . .
C26 C25 H25 109.7 . .
C19 C26 C25 112.0(5) . .
C19 C26 H26A 109.2 . .
C25 C26 H26A 109.2 . .
C19 C26 H26B 109.2 . .
C25 C26 H26B 109.2 . .
H26A C26 H26B 107.9 . .
C23 C27 C19 110.5(5) . .
C23 C27 H27A 109.5 . .
C19 C27 H27A 109.5 . .
C23 C27 H27B 109.5 . .
C19 C27 H27B 109.5 . .
H27A C27 H27B 108.1 . .
C25 C28 C21 110.0(6) . .
C25 C28 H28A 109.7 . .
C21 C28 H28A 109.7 . .
C25 C28 H28B 109.7 . .
C21 C28 H28B 109.7 . .
H28A C28 H28B 108.2 . .
C30 C29 C34 119.9(6) . .
C30 C29 S1 118.1(5) . .
C34 C29 S1 121.4(5) . .
C29 C30 C31 118.7(6) . .
C29 C30 H30 120.6 . .
C31 C30 H30 120.6 . .
C30 C31 C32 122.9(6) . .
C30 C31 H31 118.5 . .
C32 C31 H31 118.5 . .
C33 C32 C31 117.0(6) . .
C33 C32 C35 121.7(7) . .
C31 C32 C35 121.3(6) . .
C32 C33 C34 121.6(6) . .
C32 C33 H33 119.2 . .
C34 C33 H33 119.2 . .
C29 C34 C33 119.9(6) . .
C29 C34 H34 120.1 . .
C33 C34 H34 120.1 . .
C32 C35 H35A 109.5 . .
C32 C35 H35B 109.5 . .
H35A C35 H35B 109.5 . .
C32 C35 H35C 109.5 . .
H35A C35 H35C 109.5 . .
H35B C35 H35C 109.5 . .
F3 C36 F2 107.4(6) . .
F3 C36 F1 108.6(7) . .
F2 C36 F1 106.3(6) . .
F3 C36 S2 112.0(5) . .
F2 C36 S2 111.5(5) . .
F1 C36 S2 110.8(5) . .
F4 C37 F5 107.8(6) . .
F4 C37 F6 105.6(6) . .
F5 C37 F6 107.5(6) . .
F4 C37 S3 111.7(5) . .
F5 C37 S3 112.7(5) . .
F6 C37 S3 111.1(5) . .

loop_
_geom_bond_atom_site_label_1
_geom_bond_atom_site_label_2
_geom_bond_distance
_geom_bond_site_symmetry_2
Au1 N1 2.038(5) .
Au1 P1 2.2453(14) .
P1 C1 1.837(6) .
P1 C19 1.873(6) .
P1 C9 1.881(5) .
S1 O1 1.440(4) .
S1 O2 1.451(4) .
S1 N1 1.557(5) .
S1 C29 1.767(6) .
S2 O5 1.427(4) .
S2 O3 1.433(4) .
S2 O4 1.444(4) .
S2 C36 1.817(7) .
S3 O8 1.426(4) .
S3 O7 1.430(4) .
S3 O6 1.436(4) .
S3 C37 1.806(7) .
F1 C36 1.339(8) .
F2 C36 1.332(8) .
F3 C36 1.309(8) .
F4 C37 1.318(8) .
F5 C37 1.320(7) .
F6 C37 1.323(8) .
O1 Li1 1.955(10) .
O2 Li2 2.000(12) 2_666
O3 Li1 1.944(11) .
O4 Li2 1.940(11) .
O5 Li2 1.982(11) 2_566
O6 Li1 1.935(11) .
O7 Li1 1.912(10) 2_666
O8 Li2 2.005(12) 2_666
N1 H1 0.843(10) .
N2 C7 1.427(9) .
N2 C2 1.439(7) .
N2 C8 1.471(8) .
C1 C2 1.399(8) .
C1 C6 1.405(8) .
C2 C3 1.374(8) .
C3 C4 1.368(8) .
C3 H3 0.9500 .
C4 C5 1.375(8) .
C4 H4 0.9500 .
C5 C6 1.369(8) .
C5 H5 0.9500 .
C6 H6 0.9500 .
C7 H7A 0.9800 .
C7 H7B 0.9800 .
C7 H7C 0.9800 .
C8 H8A 0.9800 .
C8 H8B 0.9800 .
C8 H8C 0.9800 .
C9 C17 1.527(8) .
C9 C10 1.542(8) .
C9 C16 1.546(8) .
C10 C11 1.530(8) .
C10 H10A 0.9900 .
C10 H10B 0.9900 .
C11 C18 1.495(9) .
C11 C12 1.504(10) .
C11 H11 1.0000 .
C12 C13 1.522(11) .
C12 H12A 0.9900 .
C12 H12B 0.9900 .
C13 C14 1.516(10) .
C13 C17 1.547(8) .
C13 H13 1.0000 .
C14 C15 1.504(9) .
C14 H14A 0.9900 .
C14 H14B 0.9900 .
C15 C18 1.511(9) .
C15 C16 1.534(8) .
C15 H15 1.0000 .
C16 H16A 0.9900 .
C16 H16B 0.9900 .
C17 H17A 0.9900 .
C17 H17B 0.9900 .
C18 H18A 0.9900 .
C18 H18B 0.9900 .
C19 C26 1.517(8) .
C19 C20 1.544(7) .
C19 C27 1.558(8) .
C20 C21 1.533(8) .
C20 H20A 0.9900 .
C20 H20B 0.9900 .
C21 C22 1.509(9) .
C21 C28 1.525(9) .
C21 H21 1.0000 .
C22 C23 1.538(10) .
C22 H22A 0.9900 .
C22 H22B 0.9900 .
C23 C24 1.508(10) .
C23 C27 1.535(9) .
C23 H23 1.0000 .
C24 C25 1.529(10) .
C24 H24A 0.9900 .
C24 H24B 0.9900 .
C25 C28 1.496(9) .
C25 C26 1.530(9) .
C25 H25 1.0000 .
C26 H26A 0.9900 .
C26 H26B 0.9900 .
C27 H27A 0.9900 .
C27 H27B 0.9900 .
C28 H28A 0.9900 .
C28 H28B 0.9900 .
C29 C30 1.382(8) .
C29 C34 1.389(9) .
C30 C31 1.384(9) .
C30 H30 0.9500 .
C31 C32 1.392(9) .
C31 H31 0.9500 .
C32 C33 1.380(9) .
C32 C35 1.496(10) .
C33 C34 1.391(9) .
C33 H33 0.9500 .
C34 H34 0.9500 .
C35 H35A 0.9800 .
C35 H35B 0.9800 .
C35 H35C 0.9800 .
